data_4303697
loop_
_publ_author_name
'Elena A. Buvaylo'
'Vladimir N. Kokozay'
'Olga Yu. Vassilyeva'
'Brian W. Skelton'
'Igor L. Eremenko'
'Julia Jezierska'
'Andrew Ozarowski'

_publ_contact_author_address
;
   Department of Chemistry
   University of Western Australia
   35 Stirling Highway
   Crawley
   Western Australia 6009
   Australia
;
_publ_contact_author_email bws@crystal.uwa.edu.au
_publ_contact_author_fax (+61)_08_6488_1118
_publ_contact_author_name 'Skelton, B. W.'
_publ_contact_author_phone (+61)_08_6488_7107
_publ_section_title
;
Direct Synthesis, Crystal Structure, High-Field EPR, and Magnetic Studies
on an Octanuclear Heterometallic Cu(II)/Cd Complex of Triethanolamine
;
_journal_name_full 'Inorganic Chemistry'
_journal_page_first 11092
_journal_page_last 11097
_journal_paper_doi 10.1021/ic901466h
_journal_volume 48
_journal_year 2009
_chemical_formula_moiety 'C36 H78 Cd2 Cu6 I4 N6 O18, 4(C3 H7 N O)'
_chemical_formula_sum 'C48 H106 Cd2 Cu6 I4 N10 O22'
_chemical_formula_weight 2289.07
_chemical_name_systematic
;
 ?
;
_space_group_IT_number 2
_symmetry_cell_setting triclinic
_symmetry_space_group_name_Hall '-P 1'
_symmetry_space_group_name_H-M 'P -1'
_atom_sites_solution_hydrogens geom
_atom_sites_solution_primary direct
_atom_sites_solution_secondary difmap
_audit_creation_date 2008-10-25T21:24:38-00:00
_audit_creation_method 'WinGX routine CIF_UPDATE'
_cell_angle_alpha 74.588(5)
_cell_angle_beta 73.661(5)
_cell_angle_gamma 89.396(5)
_cell_formula_units_Z 1
_cell_length_a 10.729(3)
_cell_length_b 11.980(4)
_cell_length_c 15.773(5)
_cell_measurement_reflns_used 5738
_cell_measurement_temperature 150(2)
_cell_measurement_theta_max 24.74
_cell_measurement_theta_min 2.53
_cell_volume 1871.0(10)
_computing_cell_refinement 'Siemens SAINT (Siemens, 1995)'
_computing_data_collection 'Siemens SMART (Siemens, 1995)'
_computing_data_reduction 'Siemens SAINT'
_computing_molecular_graphics xtal
_computing_publication_material WinGX
_computing_structure_refinement 'SHELXL-97 (Sheldrick, 1997)'
_computing_structure_solution xtal
_diffrn_ambient_temperature 150(2)
_diffrn_measured_fraction_theta_full 0.971
_diffrn_measured_fraction_theta_max 0.966
_diffrn_measurement_device_type
;
Bruker SMART CCD diffractometer
;
_diffrn_measurement_method '\w scans'
_diffrn_radiation_monochromator graphite
_diffrn_radiation_type MoK\a
_diffrn_radiation_wavelength 0.71073
_diffrn_reflns_av_R_equivalents .073
_diffrn_reflns_av_unetI/netI 0.112
_diffrn_reflns_limit_h_max 13
_diffrn_reflns_limit_h_min -13
_diffrn_reflns_limit_k_max 15
_diffrn_reflns_limit_k_min -14
_diffrn_reflns_limit_l_max 20
_diffrn_reflns_limit_l_min -20
_diffrn_reflns_number 17247
_diffrn_reflns_theta_full 25
_diffrn_reflns_theta_max 27.5
_diffrn_reflns_theta_min 1.77
_exptl_absorpt_coefficient_mu 3.949
_exptl_absorpt_correction_T_max .55
_exptl_absorpt_correction_T_min .32
_exptl_absorpt_correction_type multi-scan
_exptl_absorpt_process_details
;
 SADABS; Sheldrick, 1996
;
_exptl_crystal_colour blue
_exptl_crystal_density_diffrn 2.032
_exptl_crystal_density_method 'not measured'
_exptl_crystal_description prism
_exptl_crystal_F_000 1122
_exptl_crystal_size_max .25
_exptl_crystal_size_mid .18
_exptl_crystal_size_min .15
_refine_diff_density_max 2.323
_refine_diff_density_min -1.609
_refine_diff_density_rms 0.286
_refine_ls_extinction_method none
_refine_ls_goodness_of_fit_ref 1.031
_refine_ls_hydrogen_treatment mixed
_refine_ls_matrix_type full
_refine_ls_number_parameters 402
_refine_ls_number_reflns 8294
_refine_ls_number_restraints 13
_refine_ls_restrained_S_all 1.031
_refine_ls_R_factor_all 0.1304
_refine_ls_R_factor_gt 0.0771
_refine_ls_shift/su_max 0.017
_refine_ls_shift/su_mean 0.001
_refine_ls_structure_factor_coef Fsqd
_refine_ls_weighting_details 'calc w=1/[\s^2^(Fo^2^)+(0.1500P)^2^+0.0000P] where P=(Fo^2^+2Fc^2^)/3'
_refine_ls_weighting_scheme calc
_refine_ls_wR_factor_gt 0.2305
_refine_ls_wR_factor_ref 0.2518
_reflns_number_gt 4991
_reflns_number_total 8294
_reflns_threshold_expression I>2sigma(I)
_cod_data_source_file ic901466h_si_002.cif
_cod_data_source_block lv772
_cod_original_sg_symbol_Hall -p_1
_cod_database_code 4303697

loop_
_symmetry_equiv_pos_as_xyz
'x, y, z'
'-x, -y, -z'

loop_
_atom_site_label
_atom_site_type_symbol
_atom_site_fract_x
_atom_site_fract_y
_atom_site_fract_z
_atom_site_U_iso_or_equiv
_atom_site_adp_type
_atom_site_occupancy
_atom_site_symmetry_multiplicity
_atom_site_calc_flag
_atom_site_refinement_flags
_atom_site_disorder_assembly
_atom_site_disorder_group
I1 I 0.82819(7) 0.74717(5) 0.14821(5) 0.0538(2) Uani 1 1 d . . .
I2 I 1.11810(6) 0.49360(5) 0.24946(4) 0.03908(16) Uani 1 1 d . . .
Cd1 Cd 0.86878(6) 0.52707(5) 0.23540(4) 0.02838(16) Uani 1 1 d . . .
Cu1 Cu 0.71394(9) 0.33039(8) 0.43998(6) 0.0211(2) Uani 1 1 d . . .
Cu2 Cu 0.73465(9) 0.23397(8) 0.25237(6) 0.0212(2) Uani 1 1 d . . .
Cu3 Cu 0.50764(8) 0.06890(8) 0.40639(6) 0.0194(2) Uani 1 1 d . . .
O1 O 0.7338(5) 0.4946(4) 0.3722(4) 0.0261(14) Uani 1 1 d . . .
O2 O 0.8289(5) 0.2050(4) 0.4609(3) 0.0220(13) Uani 1 1 d . . .
O3 O 0.5223(5) 0.2716(4) 0.5504(3) 0.0259(14) Uani 1 1 d D . .
H3 H 0.494(6) 0.201(3) 0.558(3) 0.039 Uiso 1 1 d D . .
O4 O 0.8195(5) 0.3883(5) 0.1842(4) 0.0278(15) Uani 1 1 d . . .
O5 O 0.6137(5) 0.0984(4) 0.2836(3) 0.0225(13) Uani 1 1 d . . .
O6 O 0.8869(5) 0.1313(5) 0.3140(4) 0.0305(15) Uani 1 1 d D . .
H6 H 0.861(6) 0.182(4) 0.341(3) 0.046 Uiso 1 1 d D . .
O7 O 0.6384(5) 0.2816(4) 0.3579(3) 0.0239(14) Uani 1 1 d . . .
O8 O 0.4244(4) 0.0729(4) 0.5317(3) 0.0195(13) Uani 1 1 d . . .
O9 O 0.3268(5) -0.0487(4) 0.4039(4) 0.0279(14) Uani 1 1 d D . .
H9 H 0.284(5) -0.110(3) 0.442(4) 0.042 Uiso 1 1 d D . .
N1 N 0.7555(6) 0.3788(5) 0.5421(4) 0.0230(16) Uani 1 1 d . . .
N2 N 0.8355(6) 0.1801(6) 0.1446(4) 0.0271(18) Uani 1 1 d . . .
N3 N 0.3780(6) 0.1880(5) 0.3690(4) 0.0225(16) Uani 1 1 d . . .
C1 C 0.8242(8) 0.4983(7) 0.4964(6) 0.028(2) Uani 1 1 d . . .
H1A H 0.9161 0.4916 0.4636 0.033 Uiso 1 1 calc R . .
H1B H 0.8229 0.5395 0.5434 0.033 Uiso 1 1 calc R . .
C2 C 0.7550(8) 0.5655(6) 0.4292(5) 0.029(2) Uani 1 1 d . . .
H2A H 0.6704 0.5877 0.4633 0.035 Uiso 1 1 calc R . .
H2B H 0.8084 0.6374 0.39 0.035 Uiso 1 1 calc R . .
C3 C 0.8426(8) 0.2956(7) 0.5781(5) 0.028(2) Uani 1 1 d . . .
H3A H 0.7914 0.2327 0.6309 0.033 Uiso 1 1 calc R . .
H3B H 0.9043 0.3352 0.5988 0.033 Uiso 1 1 calc R . .
C4 C 0.9163(7) 0.2459(7) 0.5002(6) 0.028(2) Uani 1 1 d . . .
H4A H 0.9786 0.3068 0.4525 0.033 Uiso 1 1 calc R . .
H4B H 0.9664 0.1813 0.5241 0.033 Uiso 1 1 calc R . .
C5 C 0.6336(8) 0.3833(6) 0.6129(5) 0.0255(19) Uani 1 1 d . . .
H5A H 0.5902 0.454 0.5908 0.031 Uiso 1 1 calc R . .
H5B H 0.654 0.3884 0.6693 0.031 Uiso 1 1 calc R . .
C6 C 0.5431(7) 0.2790(7) 0.6354(5) 0.026(2) Uani 1 1 d D . .
H6A H 0.5817 0.2082 0.6632 0.031 Uiso 1 1 calc R . .
H6B H 0.4594 0.2866 0.6796 0.031 Uiso 1 1 calc R . .
C7 C 0.8537(8) 0.2880(7) 0.0676(5) 0.031(2) Uani 1 1 d . . .
H7A H 0.9186 0.2778 0.0121 0.037 Uiso 1 1 calc R . .
H7B H 0.7703 0.3048 0.053 0.037 Uiso 1 1 calc R . .
C8 C 0.8991(8) 0.3856(7) 0.0955(5) 0.031(2) Uani 1 1 d . . .
H8A H 0.9905 0.3769 0.0966 0.037 Uiso 1 1 calc R . .
H8B H 0.8959 0.4598 0.05 0.037 Uiso 1 1 calc R . .
C9 C 0.7463(8) 0.0898(7) 0.1392(5) 0.027(2) Uani 1 1 d . . .
H9A H 0.7966 0.0384 0.1043 0.033 Uiso 1 1 calc R . .
H9B H 0.6829 0.1268 0.1073 0.033 Uiso 1 1 calc R . .
C10 C 0.6757(9) 0.0203(7) 0.2358(6) 0.036(2) Uani 1 1 d . . .
H10A H 0.6108 -0.037 0.2348 0.044 Uiso 1 1 calc R . .
H10B H 0.7382 -0.022 0.2662 0.044 Uiso 1 1 calc R . .
C11 C 0.9564(8) 0.1335(7) 0.1582(6) 0.032(2) Uani 1 1 d . . .
H11A H 1.0272 0.1612 0.1 0.038 Uiso 1 1 calc R . .
H11B H 0.947 0.0477 0.1736 0.038 Uiso 1 1 calc R . .
C12 C 0.9937(7) 0.1685(7) 0.2339(6) 0.030(2) Uani 1 1 d D . .
H12A H 1.0729 0.131 0.2441 0.036 Uiso 1 1 calc RD . .
H12B H 1.0111 0.2537 0.2173 0.036 Uiso 1 1 calc R . .
C13 C 0.4430(7) 0.3009(6) 0.3060(5) 0.0211(18) Uani 1 1 d . . .
H13A H 0.3751 0.3553 0.2959 0.025 Uiso 1 1 calc R . .
H13B H 0.4899 0.2884 0.2459 0.025 Uiso 1 1 calc R . .
C14 C 0.5380(8) 0.3572(6) 0.3395(6) 0.0260(19) Uani 1 1 d . . .
H14A H 0.5787 0.4298 0.2924 0.031 Uiso 1 1 calc R . .
H14B H 0.4904 0.3777 0.3962 0.031 Uiso 1 1 calc R . .
C15 C 0.2927(8) 0.2043(7) 0.4566(5) 0.028(2) Uani 1 1 d . . .
H15A H 0.2025 0.2122 0.4525 0.033 Uiso 1 1 calc R . .
H15B H 0.3225 0.2769 0.4658 0.033 Uiso 1 1 calc R . .
C16 C 0.2937(6) 0.1019(6) 0.5398(5) 0.0192(17) Uani 1 1 d . . .
H16A H 0.2566 0.124 0.5975 0.023 Uiso 1 1 calc R . .
H16B H 0.2403 0.0342 0.5412 0.023 Uiso 1 1 calc R . .
C17 C 0.3079(7) 0.1427(7) 0.3184(6) 0.028(2) Uani 1 1 d . . .
H17A H 0.3699 0.1353 0.2607 0.034 Uiso 1 1 calc R . .
H17B H 0.2442 0.1986 0.3018 0.034 Uiso 1 1 calc R . .
C18 C 0.2364(7) 0.0258(7) 0.3717(6) 0.0267(19) Uani 1 1 d D . .
H18A H 0.1638 0.0341 0.4242 0.032 Uiso 1 1 calc R . .
H18B H 0.2 -0.0068 0.3316 0.032 Uiso 1 1 calc R . .
C19 C 0.5441(12) 0.5515(11) 1.1181(8) 0.069(4) Uani 1 1 d . . .
H19A H 0.4506 0.5332 1.1478 0.104 Uiso 1 1 calc R . .
H19B H 0.5801 0.5936 1.1523 0.104 Uiso 1 1 calc R . .
H19C H 0.5877 0.4793 1.1173 0.104 Uiso 1 1 calc R . .
C20 C 0.6926(11) 0.6323(12) 0.9596(7) 0.068(4) Uani 1 1 d . . .
H20A H 0.6941 0.6884 0.9013 0.102 Uiso 1 1 calc R . .
H20B H 0.7129 0.5563 0.9492 0.102 Uiso 1 1 calc R . .
H20C H 0.7574 0.6584 0.9846 0.102 Uiso 1 1 calc R . .
C21 C 0.4731(11) 0.6844(14) 0.9973(8) 0.084(5) Uani 1 1 d . . .
H21 H 0.3907 0.6777 1.0418 0.101 Uiso 1 1 calc R . .
N4 N 0.5650(7) 0.6234(7) 1.0240(5) 0.039(2) Uani 1 1 d . . .
O10 O 0.4833(9) 0.7465(10) 0.9233(6) 0.117(4) Uani 1 1 d . . .
C22 C 0.2865(13) 1.0684(10) 0.1163(8) 0.079(4) Uiso 1 1 d D . .
H22A H 0.2574 1.082 0.1772 0.119 Uiso 1 1 calc R . .
H22B H 0.2253 1.0998 0.0816 0.119 Uiso 1 1 calc R . .
H22C H 0.3733 1.1069 0.0834 0.119 Uiso 1 1 calc R . .
C23 C 0.1839(16) 0.8765(16) 0.1340(12) 0.138(8) Uiso 1 1 d D . .
H23A H 0.2148 0.805 0.1186 0.207 Uiso 1 1 calc R . .
H23B H 0.1355 0.9164 0.0918 0.207 Uiso 1 1 calc R . .
H23C H 0.1266 0.8572 0.1972 0.207 Uiso 1 1 calc R . .
C24 C 0.4118(17) 0.9106(19) 0.1351(8) 0.154(9) Uiso 1 1 d D . .
H24 H 0.4824 0.9604 0.1319 0.185 Uiso 1 1 calc R . .
N5 N 0.2912(18) 0.9496(15) 0.1258(9) 0.225(11) Uiso 1 1 d D . .
O11 O 0.416(2) 0.809(2) 0.1474(11) 0.245(11) Uiso 1 1 d D . .

loop_
_atom_site_aniso_label
_atom_site_aniso_U_11
_atom_site_aniso_U_22
_atom_site_aniso_U_33
_atom_site_aniso_U_23
_atom_site_aniso_U_13
_atom_site_aniso_U_12
I1 0.0649(4) 0.0271(3) 0.0463(4) 0.0014(3) 0.0089(3) 0.0169(3)
I2 0.0286(3) 0.0452(3) 0.0449(3) -0.0169(3) -0.0088(2) 0.0066(2)
Cd1 0.0271(3) 0.0226(3) 0.0309(3) -0.0058(2) -0.0029(2) 0.0036(2)
Cu1 0.0215(4) 0.0184(4) 0.0237(4) -0.0061(3) -0.0066(4) 0.0045(4)
Cu2 0.0204(4) 0.0205(4) 0.0195(4) -0.0038(3) -0.0022(3) 0.0036(4)
Cu3 0.0193(4) 0.0187(4) 0.0185(4) -0.0025(3) -0.0052(3) 0.0051(3)
O1 0.023(3) 0.024(3) 0.028(3) -0.007(2) -0.004(2) 0.005(2)
O2 0.021(2) 0.015(2) 0.032(3) -0.007(2) -0.010(2) 0.001(2)
O3 0.030(3) 0.023(3) 0.023(3) -0.007(2) -0.004(2) 0.008(2)
O4 0.028(3) 0.022(3) 0.025(3) -0.001(2) 0.002(2) 0.000(2)
O5 0.022(3) 0.018(2) 0.025(3) -0.008(2) -0.001(2) -0.002(2)
O6 0.028(3) 0.036(3) 0.027(3) -0.010(2) -0.006(2) 0.010(2)
O7 0.027(3) 0.017(2) 0.022(3) 0.001(2) -0.003(2) 0.012(2)
O8 0.007(2) 0.027(3) 0.020(2) -0.004(2) -0.0008(18) 0.0045(19)
O9 0.029(3) 0.020(3) 0.035(3) -0.001(2) -0.016(2) -0.001(2)
N1 0.019(3) 0.016(3) 0.030(3) -0.002(2) -0.006(3) 0.000(2)
N2 0.021(3) 0.029(3) 0.023(3) -0.003(3) 0.002(3) 0.011(3)
N3 0.022(3) 0.017(3) 0.033(3) -0.007(2) -0.014(3) 0.001(2)
C1 0.025(4) 0.026(4) 0.038(4) -0.008(3) -0.020(3) -0.002(3)
C2 0.038(4) 0.020(4) 0.036(4) -0.015(3) -0.011(3) -0.007(3)
C3 0.026(4) 0.023(4) 0.030(4) -0.006(3) -0.004(3) 0.001(3)
C4 0.018(3) 0.031(4) 0.039(4) -0.013(3) -0.012(3) 0.003(3)
C5 0.027(4) 0.018(3) 0.033(4) -0.013(3) -0.006(3) -0.001(3)
C6 0.017(3) 0.037(4) 0.022(4) -0.005(3) -0.004(3) 0.006(3)
C7 0.026(4) 0.040(5) 0.023(4) -0.005(3) -0.003(3) 0.005(4)
C8 0.034(4) 0.020(4) 0.023(4) 0.008(3) 0.003(3) -0.002(3)
C9 0.025(4) 0.034(4) 0.029(4) -0.012(3) -0.015(3) 0.000(3)
C10 0.045(5) 0.034(4) 0.022(4) -0.006(3) 0.000(4) 0.017(4)
C11 0.027(4) 0.032(4) 0.031(4) -0.011(3) 0.003(3) 0.006(3)
C12 0.019(4) 0.033(4) 0.037(4) -0.013(3) -0.006(3) 0.002(3)
C13 0.010(3) 0.019(3) 0.032(4) -0.001(3) -0.007(3) -0.005(3)
C14 0.030(4) 0.018(3) 0.034(4) -0.009(3) -0.015(3) 0.008(3)
C15 0.033(4) 0.021(4) 0.026(4) -0.002(3) -0.009(3) 0.014(3)
C16 0.011(3) 0.020(3) 0.027(4) -0.002(3) -0.010(3) 0.006(3)
C17 0.017(3) 0.036(4) 0.033(4) -0.005(3) -0.015(3) 0.001(3)
C18 0.020(3) 0.023(4) 0.044(4) -0.008(3) -0.021(3) -0.003(3)
C19 0.065(7) 0.074(8) 0.045(7) 0.016(6) -0.009(6) -0.014(7)
C20 0.052(7) 0.100(9) 0.035(6) -0.012(6) 0.006(5) 0.023(7)
C21 0.037(6) 0.144(12) 0.054(7) -0.007(8) -0.007(5) 0.039(7)
N4 0.038(4) 0.040(4) 0.035(4) 0.006(3) -0.016(3) 0.008(3)
O10 0.089(6) 0.170(9) 0.050(5) 0.029(6) -0.011(5) 0.075(6)

loop_
_atom_type_symbol
_atom_type_description
_atom_type_scat_dispersion_real
_atom_type_scat_dispersion_imag
_atom_type_scat_source
C C 0.0033 0.0016 'International Tables Vol C Tables 4.2.6.8 and 6.1.1.4'
H H 0 0 'International Tables Vol C Tables 4.2.6.8 and 6.1.1.4'
Cd Cd -0.8075 1.2024 'International Tables Vol C Tables 4.2.6.8 and 6.1.1.4'
Cu Cu 0.3201 1.2651 'International Tables Vol C Tables 4.2.6.8 and 6.1.1.4'
I I -0.4742 1.8119 'International Tables Vol C Tables 4.2.6.8 and 6.1.1.4'
N N 0.0061 0.0033 'International Tables Vol C Tables 4.2.6.8 and 6.1.1.4'
O O 0.0106 0.006 'International Tables Vol C Tables 4.2.6.8 and 6.1.1.4'

loop_
_geom_angle_atom_site_label_1
_geom_angle_atom_site_label_2
_geom_angle_atom_site_label_3
_geom_angle
_geom_angle_site_symmetry_1
_geom_angle_site_symmetry_3
_geom_angle_publ_flag
O4 Cd1 O1 104.4(2) . . ?
O4 Cd1 I1 117.36(15) . . ?
O1 Cd1 I1 104.22(14) . . ?
O4 Cd1 I2 105.78(15) . . ?
O1 Cd1 I2 109.10(16) . . ?
I1 Cd1 I2 115.26(3) . . ?
O7 Cu1 O2 99.3(2) . . ?
O7 Cu1 O1 94.6(2) . . ?
O2 Cu1 O1 136.6(2) . . ?
O7 Cu1 N1 168.3(2) . . ?
O2 Cu1 N1 86.8(2) . . ?
O1 Cu1 N1 87.6(2) . . ?
O7 Cu1 O3 87.8(2) . . ?
O2 Cu1 O3 106.08(19) . . ?
O1 Cu1 O3 115.4(2) . . ?
N1 Cu1 O3 80.9(2) . . ?
O7 Cu2 O5 92.3(2) . . ?
O7 Cu2 O4 94.5(2) . . ?
O5 Cu2 O4 157.3(2) . . ?
O7 Cu2 N2 178.4(2) . . ?
O5 Cu2 N2 86.8(2) . . ?
O4 Cu2 N2 86.7(2) . . ?
O7 Cu2 O6 98.6(2) . . ?
O5 Cu2 O6 94.6(2) . . ?
O4 Cu2 O6 105.7(2) . . ?
N2 Cu2 O6 80.2(2) . . ?
O5 Cu3 O8 165.4(2) . . ?
O5 Cu3 O8 102.4(2) . 2_656 ?
O8 Cu3 O8 82.6(2) . 2_656 ?
O5 Cu3 N3 92.1(2) . . ?
O8 Cu3 N3 86.5(2) . . ?
O8 Cu3 N3 160.8(2) 2_656 . ?
O5 Cu3 O9 101.2(2) . . ?
O8 Cu3 O9 92.5(2) . . ?
O8 Cu3 O9 89.1(2) 2_656 . ?
N3 Cu3 O9 75.6(2) . . ?
O5 Cu3 Cu3 141.56(17) . 2_656 ?
O8 Cu3 Cu3 41.61(15) . 2_656 ?
O8 Cu3 Cu3 40.96(14) 2_656 2_656 ?
N3 Cu3 Cu3 126.27(18) . 2_656 ?
O9 Cu3 Cu3 91.07(13) . 2_656 ?
C2 O1 Cu1 110.2(4) . . ?
C2 O1 Cd1 117.0(4) . . ?
Cu1 O1 Cd1 112.3(3) . . ?
C4 O2 Cu1 105.0(4) . . ?
C6 O3 Cu1 106.6(4) . . ?
C6 O3 H3 109(3) . . ?
Cu1 O3 H3 114(4) . . ?
C8 O4 Cu2 109.8(5) . . ?
C8 O4 Cd1 116.1(5) . . ?
Cu2 O4 Cd1 129.3(3) . . ?
C10 O5 Cu3 129.5(4) . . ?
C10 O5 Cu2 108.2(5) . . ?
Cu3 O5 Cu2 110.3(3) . . ?
C12 O6 Cu2 96.1(4) . . ?
C12 O6 H6 115(3) . . ?
Cu2 O6 H6 70(5) . . ?
C14 O7 Cu1 109.2(5) . . ?
C14 O7 Cu2 112.6(5) . . ?
Cu1 O7 Cu2 124.9(3) . . ?
C16 O8 Cu3 108.8(4) . . ?
C16 O8 Cu3 129.8(4) . 2_656 ?
Cu3 O8 Cu3 97.4(2) . 2_656 ?
C18 O9 Cu3 108.8(4) . . ?
C18 O9 H9 108(4) . . ?
Cu3 O9 H9 131(4) . . ?
C3 N1 C5 112.5(6) . . ?
C3 N1 C1 111.2(6) . . ?
C5 N1 C1 111.0(6) . . ?
C3 N1 Cu1 107.9(5) . . ?
C5 N1 Cu1 109.4(5) . . ?
C1 N1 Cu1 104.4(5) . . ?
C11 N2 C9 111.8(6) . . ?
C11 N2 C7 114.2(6) . . ?
C9 N2 C7 112.7(7) . . ?
C11 N2 Cu2 111.1(5) . . ?
C9 N2 Cu2 104.3(4) . . ?
C7 N2 Cu2 101.9(5) . . ?
C17 N3 C15 113.2(6) . . ?
C17 N3 C13 105.4(6) . . ?
C15 N3 C13 110.8(6) . . ?
C17 N3 Cu3 108.8(5) . . ?
C15 N3 Cu3 105.5(5) . . ?
C13 N3 Cu3 113.3(4) . . ?
N1 C1 C2 108.7(6) . . ?
N1 C1 H1A 109.9 . . ?
C2 C1 H1A 109.9 . . ?
N1 C1 H1B 109.9 . . ?
C2 C1 H1B 109.9 . . ?
H1A C1 H1B 108.3 . . ?
O1 C2 C1 109.8(6) . . ?
O1 C2 H2A 109.7 . . ?
C1 C2 H2A 109.7 . . ?
O1 C2 H2B 109.7 . . ?
C1 C2 H2B 109.7 . . ?
H2A C2 H2B 108.2 . . ?
N1 C3 C4 107.1(7) . . ?
N1 C3 H3A 110.3 . . ?
C4 C3 H3A 110.3 . . ?
N1 C3 H3B 110.3 . . ?
C4 C3 H3B 110.3 . . ?
H3A C3 H3B 108.6 . . ?
O2 C4 C3 110.6(6) . . ?
O2 C4 H4A 109.5 . . ?
C3 C4 H4A 109.5 . . ?
O2 C4 H4B 109.5 . . ?
C3 C4 H4B 109.5 . . ?
H4A C4 H4B 108.1 . . ?
N1 C5 C6 111.7(6) . . ?
N1 C5 H5A 109.3 . . ?
C6 C5 H5A 109.3 . . ?
N1 C5 H5B 109.3 . . ?
C6 C5 H5B 109.3 . . ?
H5A C5 H5B 107.9 . . ?
O3 C6 C5 107.2(6) . . ?
O3 C6 H6A 110.3 . . ?
C5 C6 H6A 110.3 . . ?
O3 C6 H6B 110.3 . . ?
C5 C6 H6B 110.3 . . ?
H6A C6 H6B 108.5 . . ?
C8 C7 N2 108.8(7) . . ?
C8 C7 H7A 109.9 . . ?
N2 C7 H7A 109.9 . . ?
C8 C7 H7B 109.9 . . ?
N2 C7 H7B 109.9 . . ?
H7A C7 H7B 108.3 . . ?
O4 C8 C7 110.7(6) . . ?
O4 C8 H8A 109.5 . . ?
C7 C8 H8A 109.5 . . ?
O4 C8 H8B 109.5 . . ?
C7 C8 H8B 109.5 . . ?
H8A C8 H8B 108.1 . . ?
N2 C9 C10 108.2(7) . . ?
N2 C9 H9A 110.1 . . ?
C10 C9 H9A 110.1 . . ?
N2 C9 H9B 110.1 . . ?
C10 C9 H9B 110.1 . . ?
H9A C9 H9B 108.4 . . ?
O5 C10 C9 107.5(7) . . ?
O5 C10 H10A 110.2 . . ?
C9 C10 H10A 110.2 . . ?
O5 C10 H10B 110.2 . . ?
C9 C10 H10B 110.2 . . ?
H10A C10 H10B 108.5 . . ?
N2 C11 C12 112.6(7) . . ?
N2 C11 H11A 109.1 . . ?
C12 C11 H11A 109.1 . . ?
N2 C11 H11B 109.1 . . ?
C12 C11 H11B 109.1 . . ?
H11A C11 H11B 107.8 . . ?
O6 C12 C11 106.6(7) . . ?
O6 C12 H12A 110.4 . . ?
C11 C12 H12A 110.4 . . ?
O6 C12 H12B 110.4 . . ?
C11 C12 H12B 110.4 . . ?
H12A C12 H12B 108.6 . . ?
N3 C13 C14 114.9(6) . . ?
N3 C13 H13A 108.5 . . ?
C14 C13 H13A 108.5 . . ?
N3 C13 H13B 108.5 . . ?
C14 C13 H13B 108.5 . . ?
H13A C13 H13B 107.5 . . ?
O7 C14 C13 111.8(6) . . ?
O7 C14 H14A 109.3 . . ?
C13 C14 H14A 109.3 . . ?
O7 C14 H14B 109.3 . . ?
C13 C14 H14B 109.3 . . ?
H14A C14 H14B 107.9 . . ?
N3 C15 C16 112.0(6) . . ?
N3 C15 H15A 109.2 . . ?
C16 C15 H15A 109.2 . . ?
N3 C15 H15B 109.2 . . ?
C16 C15 H15B 109.2 . . ?
H15A C15 H15B 107.9 . . ?
O8 C16 C15 108.5(5) . . ?
O8 C16 H16A 110 . . ?
C15 C16 H16A 110 . . ?
O8 C16 H16B 110 . . ?
C15 C16 H16B 110 . . ?
H16A C16 H16B 108.4 . . ?
N3 C17 C18 113.0(7) . . ?
N3 C17 H17A 109 . . ?
C18 C17 H17A 109 . . ?
N3 C17 H17B 109 . . ?
C18 C17 H17B 109 . . ?
H17A C17 H17B 107.8 . . ?
O9 C18 C17 107.8(6) . . ?
O9 C18 H18A 110.1 . . ?
C17 C18 H18A 110.1 . . ?
O9 C18 H18B 110.1 . . ?
C17 C18 H18B 110.1 . . ?
H18A C18 H18B 108.5 . . ?
N4 C19 H19A 109.5 . . ?
N4 C19 H19B 109.5 . . ?
H19A C19 H19B 109.5 . . ?
N4 C19 H19C 109.5 . . ?
H19A C19 H19C 109.5 . . ?
H19B C19 H19C 109.5 . . ?
N4 C20 H20A 109.5 . . ?
N4 C20 H20B 109.5 . . ?
H20A C20 H20B 109.5 . . ?
N4 C20 H20C 109.5 . . ?
H20A C20 H20C 109.5 . . ?
H20B C20 H20C 109.5 . . ?
O10 C21 N4 126.2(10) . . ?
O10 C21 H21 116.9 . . ?
N4 C21 H21 116.9 . . ?
C21 N4 C20 119.1(9) . . ?
C21 N4 C19 122.2(9) . . ?
C20 N4 C19 118.6(9) . . ?
N5 C22 H22A 109.5 . . ?
N5 C22 H22B 109.5 . . ?
H22A C22 H22B 109.5 . . ?
N5 C22 H22C 109.5 . . ?
H22A C22 H22C 109.5 . . ?
H22B C22 H22C 109.5 . . ?
N5 C23 H23A 109.5 . . ?
N5 C23 H23B 109.5 . . ?
H23A C23 H23B 109.5 . . ?
N5 C23 H23C 109.5 . . ?
H23A C23 H23C 109.5 . . ?
H23B C23 H23C 109.5 . . ?
O11 C24 N5 113(2) . . ?
O11 C24 H24 123.7 . . ?
N5 C24 H24 123.7 . . ?
C22 N5 C24 111.4(17) . . ?
C22 N5 C23 123.8(17) . . ?
C24 N5 C23 124.5(17) . . ?

loop_
_geom_bond_atom_site_label_1
_geom_bond_atom_site_label_2
_geom_bond_distance
_geom_bond_site_symmetry_2
_geom_bond_publ_flag
I1 Cd1 2.7238(11) . ?
I2 Cd1 2.7622(11) . ?
Cd1 O4 2.161(6) . ?
Cd1 O1 2.171(5) . ?
Cu1 O7 1.918(6) . ?
Cu1 O2 1.952(5) . ?
Cu1 O1 1.954(5) . ?
Cu1 N1 2.008(7) . ?
Cu1 O3 2.263(5) . ?
Cu2 O7 1.921(5) . ?
Cu2 O5 1.956(5) . ?
Cu2 O4 1.957(5) . ?
Cu2 N2 2.002(7) . ?
Cu2 O6 2.311(6) . ?
Cu3 O5 1.891(5) . ?
Cu3 O8 1.940(5) . ?
Cu3 O8 1.965(5) 2_656 ?
Cu3 N3 2.071(6) . ?
Cu3 O9 2.425(6) . ?
Cu3 Cu3 2.9350(19) 2_656 ?
O1 C2 1.452(10) . ?
O2 C4 1.415(10) . ?
O3 C6 1.444(10) . ?
O3 H3 0.87(3) . ?
O4 C8 1.428(9) . ?
O5 C10 1.402(10) . ?
O6 C12 1.415(9) . ?
O6 H6 0.83(3) . ?
O7 C14 1.442(9) . ?
O8 C16 1.419(8) . ?
O8 Cu3 1.965(5) 2_656 ?
O9 C18 1.419(9) . ?
O9 H9 0.85(3) . ?
N1 C3 1.472(10) . ?
N1 C5 1.474(9) . ?
N1 C1 1.513(9) . ?
N2 C11 1.455(11) . ?
N2 C9 1.486(11) . ?
N2 C7 1.491(10) . ?
N3 C17 1.440(11) . ?
N3 C15 1.487(10) . ?
N3 C13 1.490(8) . ?
C1 C2 1.516(12) . ?
C1 H1A 0.99 . ?
C1 H1B 0.99 . ?
C2 H2A 0.99 . ?
C2 H2B 0.99 . ?
C3 C4 1.523(11) . ?
C3 H3A 0.99 . ?
C3 H3B 0.99 . ?
C4 H4A 0.99 . ?
C4 H4B 0.99 . ?
C5 C6 1.492(11) . ?
C5 H5A 0.99 . ?
C5 H5B 0.99 . ?
C6 H6A 0.99 . ?
C6 H6B 0.99 . ?
C7 C8 1.485(13) . ?
C7 H7A 0.99 . ?
C7 H7B 0.99 . ?
C8 H8A 0.99 . ?
C8 H8B 0.99 . ?
C9 C10 1.510(10) . ?
C9 H9A 0.99 . ?
C9 H9B 0.99 . ?
C10 H10A 0.99 . ?
C10 H10B 0.99 . ?
C11 C12 1.518(13) . ?
C11 H11A 0.99 . ?
C11 H11B 0.99 . ?
C12 H12A 0.99 . ?
C12 H12B 0.99 . ?
C13 C14 1.510(11) . ?
C13 H13A 0.99 . ?
C13 H13B 0.99 . ?
C14 H14A 0.99 . ?
C14 H14B 0.99 . ?
C15 C16 1.542(10) . ?
C15 H15A 0.99 . ?
C15 H15B 0.99 . ?
C16 H16A 0.99 . ?
C16 H16B 0.99 . ?
C17 C18 1.513(10) . ?
C17 H17A 0.99 . ?
C17 H17B 0.99 . ?
C18 H18A 0.99 . ?
C18 H18B 0.99 . ?
C19 N4 1.461(13) . ?
C19 H19A 0.98 . ?
C19 H19B 0.98 . ?
C19 H19C 0.98 . ?
C20 N4 1.442(12) . ?
C20 H20A 0.98 . ?
C20 H20B 0.98 . ?
C20 H20C 0.98 . ?
C21 O10 1.181(14) . ?
C21 N4 1.318(14) . ?
C21 H21 0.95 . ?
C22 N5 1.393(18) . ?
C22 H22A 0.98 . ?
C22 H22B 0.98 . ?
C22 H22C 0.98 . ?
C23 N5 1.41(2) . ?
C23 H23A 0.98 . ?
C23 H23B 0.98 . ?
C23 H23C 0.98 . ?
C24 O11 1.18(3) . ?
C24 N5 1.40(2) . ?
C24 H24 0.95 . ?

loop_
_geom_hbond_atom_site_label_D
_geom_hbond_atom_site_label_H
_geom_hbond_atom_site_label_A
_geom_hbond_distance_DH
_geom_hbond_distance_HA
_geom_hbond_distance_DA
_geom_hbond_angle_DHA
_geom_hbond_site_symmetry_A
O3 H3 O8 0.87(3) 1.90(3) 2.731(8) 160(4) .
O6 H6 O2 0.83(3) 1.93(5) 2.608(8) 139(5) .
O9 H9 O2 0.85(3) 1.78(4) 2.605(7) 162(6) 2_656

loop_
_geom_torsion_atom_site_label_1
_geom_torsion_atom_site_label_2
_geom_torsion_atom_site_label_3
_geom_torsion_atom_site_label_4
_geom_torsion
_geom_torsion_site_symmetry_1
_geom_torsion_site_symmetry_2
_geom_torsion_site_symmetry_3
_geom_torsion_site_symmetry_4
_geom_torsion_publ_flag
O7 Cu1 O1 C2 163.5(5) . . . . ?
O2 Cu1 O1 C2 -87.9(5) . . . . ?
N1 Cu1 O1 C2 -5.1(5) . . . . ?
O3 Cu1 O1 C2 73.7(5) . . . . ?
O7 Cu1 O1 Cd1 -64.2(3) . . . . ?
O2 Cu1 O1 Cd1 44.5(5) . . . . ?
N1 Cu1 O1 Cd1 127.3(3) . . . . ?
O3 Cu1 O1 Cd1 -153.9(2) . . . . ?
O4 Cd1 O1 C2 171.8(5) . . . . ?
I1 Cd1 O1 C2 -64.5(5) . . . . ?
I2 Cd1 O1 C2 59.1(5) . . . . ?
O4 Cd1 O1 Cu1 42.9(3) . . . . ?
I1 Cd1 O1 Cu1 166.6(2) . . . . ?
I2 Cd1 O1 Cu1 -69.8(3) . . . . ?
O7 Cu1 O2 C4 164.6(4) . . . . ?
O1 Cu1 O2 C4 57.7(5) . . . . ?
N1 Cu1 O2 C4 -25.4(4) . . . . ?
O3 Cu1 O2 C4 -105.0(4) . . . . ?
O7 Cu1 O3 C6 171.9(4) . . . . ?
O2 Cu1 O3 C6 72.9(5) . . . . ?
O1 Cu1 O3 C6 -94.0(5) . . . . ?
N1 Cu1 O3 C6 -11.1(4) . . . . ?
O7 Cu2 O4 C8 -177.5(5) . . . . ?
O5 Cu2 O4 C8 -70.4(8) . . . . ?
N2 Cu2 O4 C8 3.4(5) . . . . ?
O6 Cu2 O4 C8 82.2(5) . . . . ?
O7 Cu2 O4 Cd1 28.5(4) . . . . ?
O5 Cu2 O4 Cd1 135.6(5) . . . . ?
N2 Cu2 O4 Cd1 -150.6(4) . . . . ?
O6 Cu2 O4 Cd1 -71.7(4) . . . . ?
O1 Cd1 O4 C8 -177.1(5) . . . . ?
I1 Cd1 O4 C8 68.2(5) . . . . ?
I2 Cd1 O4 C8 -62.0(5) . . . . ?
O1 Cd1 O4 Cu2 -24.4(4) . . . . ?
I1 Cd1 O4 Cu2 -139.2(3) . . . . ?
I2 Cd1 O4 Cu2 90.6(3) . . . . ?
O8 Cu3 O5 C10 137.3(9) . . . . ?
O8 Cu3 O5 C10 28.8(8) 2_656 . . . ?
N3 Cu3 O5 C10 -138.5(7) . . . . ?
O9 Cu3 O5 C10 -62.7(7) . . . . ?
Cu3 Cu3 O5 C10 43.5(8) 2_656 . . . ?
O8 Cu3 O5 Cu2 -0.1(10) . . . . ?
O8 Cu3 O5 Cu2 -108.6(3) 2_656 . . . ?
N3 Cu3 O5 Cu2 84.1(3) . . . . ?
O9 Cu3 O5 Cu2 159.9(2) . . . . ?
Cu3 Cu3 O5 Cu2 -93.9(3) 2_656 . . . ?
O7 Cu2 O5 C10 -161.6(5) . . . . ?
O4 Cu2 O5 C10 90.9(7) . . . . ?
N2 Cu2 O5 C10 17.1(5) . . . . ?
O6 Cu2 O5 C10 -62.8(5) . . . . ?
O7 Cu2 O5 Cu3 -15.0(3) . . . . ?
O4 Cu2 O5 Cu3 -122.5(5) . . . . ?
N2 Cu2 O5 Cu3 163.7(3) . . . . ?
O6 Cu2 O5 Cu3 83.8(3) . . . . ?
O7 Cu2 O6 C12 -141.0(5) . . . . ?
O5 Cu2 O6 C12 126.0(5) . . . . ?
O4 Cu2 O6 C12 -43.8(5) . . . . ?
N2 Cu2 O6 C12 40.0(5) . . . . ?
O2 Cu1 O7 C14 174.4(4) . . . . ?
O1 Cu1 O7 C14 -46.9(4) . . . . ?
N1 Cu1 O7 C14 53.7(12) . . . . ?
O3 Cu1 O7 C14 68.4(4) . . . . ?
O2 Cu1 O7 Cu2 -47.9(3) . . . . ?
O1 Cu1 O7 Cu2 90.9(3) . . . . ?
N1 Cu1 O7 Cu2 -168.5(10) . . . . ?
O3 Cu1 O7 Cu2 -153.8(3) . . . . ?
O5 Cu2 O7 C14 -89.3(5) . . . . ?
O4 Cu2 O7 C14 69.0(5) . . . . ?
N2 Cu2 O7 C14 -146(10) . . . . ?
O6 Cu2 O7 C14 175.7(4) . . . . ?
O5 Cu2 O7 Cu1 134.2(3) . . . . ?
O4 Cu2 O7 Cu1 -67.5(3) . . . . ?
N2 Cu2 O7 Cu1 78(10) . . . . ?
O6 Cu2 O7 Cu1 39.2(3) . . . . ?
O5 Cu3 O8 C16 112.5(9) . . . . ?
O8 Cu3 O8 C16 -136.6(5) 2_656 . . . ?
N3 Cu3 O8 C16 27.5(4) . . . . ?
O9 Cu3 O8 C16 -47.9(4) . . . . ?
Cu3 Cu3 O8 C16 -136.6(5) 2_656 . . . ?
O5 Cu3 O8 Cu3 -110.9(8) . . . 2_656 ?
O8 Cu3 O8 Cu3 0 2_656 . . 2_656 ?
N3 Cu3 O8 Cu3 164.2(3) . . . 2_656 ?
O9 Cu3 O8 Cu3 88.7(2) . . . 2_656 ?
O5 Cu3 O9 C18 -84.7(5) . . . . ?
O8 Cu3 O9 C18 90.3(5) . . . . ?
O8 Cu3 O9 C18 172.8(5) 2_656 . . . ?
N3 Cu3 O9 C18 4.6(5) . . . . ?
Cu3 Cu3 O9 C18 131.9(5) 2_656 . . . ?
O7 Cu1 N1 C3 120.0(11) . . . . ?
O2 Cu1 N1 C3 -1.7(4) . . . . ?
O1 Cu1 N1 C3 -138.7(4) . . . . ?
O3 Cu1 N1 C3 105.1(4) . . . . ?
O7 Cu1 N1 C5 -2.7(14) . . . . ?
O2 Cu1 N1 C5 -124.5(5) . . . . ?
O1 Cu1 N1 C5 98.6(5) . . . . ?
O3 Cu1 N1 C5 -17.6(4) . . . . ?
O7 Cu1 N1 C1 -121.6(10) . . . . ?
O2 Cu1 N1 C1 116.6(5) . . . . ?
O1 Cu1 N1 C1 -20.3(4) . . . . ?
O3 Cu1 N1 C1 -136.5(5) . . . . ?
O7 Cu2 N2 C11 -51(10) . . . . ?
O5 Cu2 N2 C11 -107.7(5) . . . . ?
O4 Cu2 N2 C11 94.2(5) . . . . ?
O6 Cu2 N2 C11 -12.4(5) . . . . ?
O7 Cu2 N2 C9 70(10) . . . . ?
O5 Cu2 N2 C9 12.9(5) . . . . ?
O4 Cu2 N2 C9 -145.3(5) . . . . ?
O6 Cu2 N2 C9 108.1(5) . . . . ?
O7 Cu2 N2 C7 -173(10) . . . . ?
O5 Cu2 N2 C7 130.3(5) . . . . ?
O4 Cu2 N2 C7 -27.9(5) . . . . ?
O6 Cu2 N2 C7 -134.5(5) . . . . ?
O5 Cu3 N3 C17 70.0(5) . . . . ?
O8 Cu3 N3 C17 -124.5(5) . . . . ?
O8 Cu3 N3 C17 -69.3(9) 2_656 . . . ?
O9 Cu3 N3 C17 -31.0(4) . . . . ?
Cu3 Cu3 N3 C17 -111.5(4) 2_656 . . . ?
O5 Cu3 N3 C15 -168.2(5) . . . . ?
O8 Cu3 N3 C15 -2.7(5) . . . . ?
O8 Cu3 N3 C15 52.5(10) 2_656 . . . ?
O9 Cu3 N3 C15 90.8(5) . . . . ?
Cu3 Cu3 N3 C15 10.2(6) 2_656 . . . ?
O5 Cu3 N3 C13 -46.8(5) . . . . ?
O8 Cu3 N3 C13 118.7(5) . . . . ?
O8 Cu3 N3 C13 173.9(6) 2_656 . . . ?
O9 Cu3 N3 C13 -147.8(6) . . . . ?
Cu3 Cu3 N3 C13 131.7(5) 2_656 . . . ?
C3 N1 C1 C2 157.3(7) . . . . ?
C5 N1 C1 C2 -76.7(8) . . . . ?
Cu1 N1 C1 C2 41.2(7) . . . . ?
Cu1 O1 C2 C1 29.9(7) . . . . ?
Cd1 O1 C2 C1 -99.9(6) . . . . ?
N1 C1 C2 O1 -48.1(8) . . . . ?
C5 N1 C3 C4 147.6(6) . . . . ?
C1 N1 C3 C4 -87.2(8) . . . . ?
Cu1 N1 C3 C4 26.7(7) . . . . ?
Cu1 O2 C4 C3 48.0(6) . . . . ?
N1 C3 C4 O2 -51.0(8) . . . . ?
C3 N1 C5 C6 -74.5(9) . . . . ?
C1 N1 C5 C6 160.2(7) . . . . ?
Cu1 N1 C5 C6 45.5(7) . . . . ?
Cu1 O3 C6 C5 36.4(6) . . . . ?
N1 C5 C6 O3 -55.7(8) . . . . ?
C11 N2 C7 C8 -72.5(9) . . . . ?
C9 N2 C7 C8 158.6(7) . . . . ?
Cu2 N2 C7 C8 47.4(7) . . . . ?
Cu2 O4 C8 C7 23.3(8) . . . . ?
Cd1 O4 C8 C7 -178.9(5) . . . . ?
N2 C7 C8 O4 -48.8(9) . . . . ?
C11 N2 C9 C10 81.3(8) . . . . ?
C7 N2 C9 C10 -148.5(7) . . . . ?
Cu2 N2 C9 C10 -38.8(7) . . . . ?
Cu3 O5 C10 C9 179.1(5) . . . . ?
Cu2 O5 C10 C9 -42.8(8) . . . . ?
N2 C9 C10 O5 55.8(9) . . . . ?
C9 N2 C11 C12 -132.7(7) . . . . ?
C7 N2 C11 C12 97.9(8) . . . . ?
Cu2 N2 C11 C12 -16.6(8) . . . . ?
Cu2 O6 C12 C11 -57.7(6) . . . . ?
N2 C11 C12 O6 56.2(8) . . . . ?
C17 N3 C13 C14 -171.9(6) . . . . ?
C15 N3 C13 C14 65.3(8) . . . . ?
Cu3 N3 C13 C14 -53.1(7) . . . . ?
Cu1 O7 C14 C13 -158.9(5) . . . . ?
Cu2 O7 C14 C13 57.8(6) . . . . ?
N3 C13 C14 O7 56.8(8) . . . . ?
C17 N3 C15 C16 98.0(8) . . . . ?
C13 N3 C15 C16 -143.9(7) . . . . ?
Cu3 N3 C15 C16 -20.9(7) . . . . ?
Cu3 O8 C16 C15 -45.2(7) . . . . ?
Cu3 O8 C16 C15 -162.7(5) 2_656 . . . ?
N3 C15 C16 O8 44.3(9) . . . . ?
C15 N3 C17 C18 -59.7(8) . . . . ?
C13 N3 C17 C18 179.1(6) . . . . ?
Cu3 N3 C17 C18 57.3(7) . . . . ?
Cu3 O9 C18 C17 21.4(7) . . . . ?
N3 C17 C18 O9 -51.9(9) . . . . ?
O10 C21 N4 C20 1(2) . . . . ?
O10 C21 N4 C19 178.1(16) . . . . ?
O11 C24 N5 C22 176.8(10) . . . . ?
O11 C24 N5 C23 2.6(17) . . . . ?
